data_2230178
loop_
_publ_author_name
'Kong, Ya-Jie'
'Yuan, Zhuang-Dong'

_publ_section_title
;
 (2-Hydroxyacetato-\k<i>O</i>^1^)bis(1,10-phenanthroline-\k^2^<i>N</i>,<i>N</i>')copper(II)
 nitrate
;
_journal_coeditor_code XU5175
_journal_issue 5
_journal_name_full 'Acta Crystallographica Section E'
_journal_page_first m592
_journal_paper_doi 10.1107/S1600536811013110
_journal_volume 67
_journal_year 2011
_chemical_formula_iupac '[Cu (C2 H3 O3) (C12 H8 N2)2] N O3'
_chemical_formula_moiety 'C26 H19 Cu N4 O3 +, N O3 -'
_chemical_formula_sum 'C26 H19 Cu N5 O6'
_chemical_formula_weight 561.00
_chemical_name_systematic
;
(2-Hydroxyacetato-\k<i>O</i>^1^)bis(1,10-phenanthroline-
\k^2^<i>N</i>,<i>N</i>')copper(II) nitrate
;
_space_group_IT_number 15
_symmetry_cell_setting monoclinic
_symmetry_space_group_name_Hall '-C 2yc'
_symmetry_space_group_name_H-M 'C 1 2/c 1'
_atom_sites_solution_hydrogens geom
_atom_sites_solution_primary direct
_atom_sites_solution_secondary difmap
_audit_creation_method SHELXL-97
_cell_angle_alpha 90.00
_cell_angle_beta 117.045(3)
_cell_angle_gamma 90.00
_cell_formula_units_Z 8
_cell_length_a 21.718(4)
_cell_length_b 14.347(3)
_cell_length_c 16.311(3)
_cell_measurement_reflns_used 5502
_cell_measurement_temperature 293(2)
_cell_measurement_theta_max 28.21
_cell_measurement_theta_min 2.54
_cell_volume 4526.6(15)
_computing_cell_refinement 'SAINT (Bruker, 2001)'
_computing_data_collection 'SMART (Bruker, 2001)'
_computing_data_reduction 'SAINT (Bruker, 2001)'
_computing_molecular_graphics 'SHELXTL (Sheldrick, 2008)'
_computing_publication_material 'SHELXTL (Sheldrick, 2008)'
_computing_structure_refinement 'SHELXTL (Sheldrick, 2008)'
_computing_structure_solution 'SHELXTL (Sheldrick, 2008)'
_diffrn_ambient_temperature 293(2)
_diffrn_measured_fraction_theta_full 0.996
_diffrn_measured_fraction_theta_max 0.996
_diffrn_measurement_device_type 'Bruker SMART 1000'
_diffrn_measurement_method \w-scan
_diffrn_radiation_monochromator graphite
_diffrn_radiation_source 'fine-focus sealed tube'
_diffrn_radiation_type MoK\a
_diffrn_radiation_wavelength 0.71073
_diffrn_reflns_av_R_equivalents 0.0236
_diffrn_reflns_av_sigmaI/netI 0.0208
_diffrn_reflns_limit_h_max 26
_diffrn_reflns_limit_h_min -26
_diffrn_reflns_limit_k_max 17
_diffrn_reflns_limit_k_min -17
_diffrn_reflns_limit_l_max 20
_diffrn_reflns_limit_l_min -20
_diffrn_reflns_number 17009
_diffrn_reflns_theta_full 26.00
_diffrn_reflns_theta_max 26.00
_diffrn_reflns_theta_min 1.77
_diffrn_standards_number 0
_exptl_absorpt_coefficient_mu 1.022
_exptl_absorpt_correction_T_max 0.664
_exptl_absorpt_correction_T_min 0.599
_exptl_absorpt_correction_type multi-scan
_exptl_absorpt_process_details '(SADABS; Sheldrick, 2004)'
_exptl_crystal_colour blue
_exptl_crystal_density_diffrn 1.646
_exptl_crystal_density_method 'not measured'
_exptl_crystal_description block
_exptl_crystal_F_000 2296
_exptl_crystal_size_max 0.50
_exptl_crystal_size_mid 0.40
_exptl_crystal_size_min 0.40
_refine_diff_density_max 0.527
_refine_diff_density_min -0.227
_refine_ls_extinction_method none
_refine_ls_goodness_of_fit_ref 1.055
_refine_ls_hydrogen_treatment constr
_refine_ls_matrix_type full
_refine_ls_number_parameters 343
_refine_ls_number_reflns 4425
_refine_ls_number_restraints 0
_refine_ls_restrained_S_all 1.055
_refine_ls_R_factor_all 0.0354
_refine_ls_R_factor_gt 0.0329
_refine_ls_shift/su_max 0.002
_refine_ls_shift/su_mean 0.000
_refine_ls_structure_factor_coef Fsqd
_refine_ls_weighting_details 'calc w=1/[\s^2^(Fo^2^)+(0.0711P)^2^+1.7595P] where P=(Fo^2^+2Fc^2^)/3'
_refine_ls_weighting_scheme calc
_refine_ls_wR_factor_gt 0.0992
_refine_ls_wR_factor_ref 0.1012
_reflns_number_gt 4047
_reflns_number_total 4425
_reflns_threshold_expression >2sigma(I)
_cod_data_source_file xu5175.cif
_cod_data_source_block I
_cod_original_cell_volume 4526.5(16)
_cod_original_sg_symbol_H-M 'C 2/c'
_cod_database_code 2230178
_cod_database_fobs_code 2230178

loop_
_symmetry_equiv_pos_as_xyz
'x, y, z'
'-x, y, -z+1/2'
'x+1/2, y+1/2, z'
'-x+1/2, y+1/2, -z+1/2'
'-x, -y, -z'
'x, -y, z-1/2'
'-x+1/2, -y+1/2, -z'
'x+1/2, -y+1/2, z-1/2'

loop_
_atom_site_type_symbol
_atom_site_label
_atom_site_fract_x
_atom_site_fract_y
_atom_site_fract_z
_atom_site_U_iso_or_equiv
_atom_site_adp_type
_atom_site_calc_flag
_atom_site_refinement_flags
_atom_site_occupancy
_atom_site_disorder_assembly
_atom_site_disorder_group
Cu Cu1 0.352559(11) 0.810948(15) 0.864386(15) 0.03488(11) Uani d . 1 . .
C C2 0.51483(12) 0.63868(16) 0.86753(16) 0.0520(5) Uani d . 1 . .
H H2A 0.5233 0.5752 0.8673 0.062 Uiso calc R 1 . .
C C12 0.51725(10) 0.98715(15) 0.87161(13) 0.0431(4) Uani d . 1 . .
C C23 0.33565(9) 0.80523(11) 1.02687(13) 0.0328(4) Uani d . 1 . .
C C11 0.47143(9) 0.91941(13) 0.87363(12) 0.0352(4) Uani d . 1 . .
C C24 0.34342(10) 0.78875(14) 1.11575(13) 0.0374(4) Uani d . 1 . .
C C13 0.23293(10) 0.93864(14) 0.82592(14) 0.0442(4) Uani d . 1 . .
H H13A 0.2283 0.9456 0.7667 0.053 Uiso calc R 1 . .
C C25 0.27347(10) 0.74094(14) 0.69714(13) 0.0403(4) Uani d . 1 . .
C C9 0.48683(10) 0.82262(13) 0.87109(12) 0.0356(4) Uani d . 1 . .
C C21 0.28533(9) 0.86956(12) 0.96824(12) 0.0338(4) Uani d . 1 . .
C C17 0.30025(11) 0.83895(17) 1.14532(14) 0.0458(5) Uani d . 1 . .
H H17A 0.3049 0.8286 1.2041 0.055 Uiso calc R 1 . .
C C14 0.19071(11) 0.99126(15) 0.85214(16) 0.0508(5) Uani d . 1 . .
H H14A 0.1590 1.0331 0.8110 0.061 Uiso calc R 1 . .
C C22 0.24435(9) 0.91847(13) 0.99943(14) 0.0396(4) Uani d . 1 . .
C C20 0.42130(10) 0.70152(13) 1.04555(14) 0.0406(4) Uani d . 1 . .
H H20A 0.4485 0.6717 1.0229 0.049 Uiso calc R 1 . .
C C19 0.43112(11) 0.67978(14) 1.13422(15) 0.0454(5) Uani d . 1 . .
H H19A 0.4638 0.6354 1.1690 0.055 Uiso calc R 1 . .
C C1 0.45271(12) 0.66987(14) 0.86349(15) 0.0444(5) Uani d . 1 . .
H H1A 0.4197 0.6262 0.8589 0.053 Uiso calc R 1 . .
C C8 0.39708(12) 1.02971(15) 0.87769(16) 0.0486(5) Uani d . 1 . .
H H8A 0.3566 1.0450 0.8807 0.058 Uiso calc R 1 . .
C C18 0.39312(11) 0.72315(15) 1.16947(13) 0.0442(4) Uani d . 1 . .
H H18A 0.4000 0.7095 1.2288 0.053 Uiso calc R 1 . .
C C10 0.54928(11) 0.79679(15) 0.87236(14) 0.0428(4) Uani d . 1 . .
C C6 0.49801(12) 1.07989(15) 0.87063(15) 0.0524(5) Uani d . 1 . .
H H6B 0.5262 1.1272 0.8676 0.063 Uiso calc R 1 . .
C C16 0.25344(10) 0.90029(15) 1.09058(14) 0.0464(5) Uani d . 1 . .
H H16A 0.2262 0.9318 1.1120 0.056 Uiso calc R 1 . .
C C15 0.19623(11) 0.98105(14) 0.93763(16) 0.0478(5) Uani d . 1 . .
H H15A 0.1680 1.0156 0.9553 0.057 Uiso calc R 1 . .
C C26 0.22641(12) 0.73763(16) 0.59474(14) 0.0500(5) Uani d . 1 . .
H H26A 0.2470 0.6967 0.5666 0.060 Uiso calc R 1 . .
H H26B 0.1828 0.7101 0.5848 0.060 Uiso calc R 1 . .
C C4 0.59588(11) 0.86792(17) 0.87278(15) 0.0525(5) Uani d . 1 . .
H H4A 0.6378 0.8512 0.8744 0.063 Uiso calc R 1 . .
C C5 0.57971(11) 0.95780(17) 0.87093(16) 0.0541(5) Uani d . 1 . .
H H5A 0.6100 1.0026 0.8691 0.065 Uiso calc R 1 . .
C C7 0.43853(12) 1.10155(15) 0.87403(16) 0.0548(5) Uani d . 1 . .
H H7A 0.4257 1.1634 0.8739 0.066 Uiso calc R 1 . .
C C3 0.56297(12) 0.70205(16) 0.87188(17) 0.0512(5) Uani d . 1 . .
H H3A 0.6046 0.6822 0.8745 0.061 Uiso calc R 1 . .
O O4 0.30007(8) 0.81909(10) 0.73072(10) 0.0469(4) Uani d . 1 . .
O O5 0.28331(10) 0.66929(11) 0.74203(12) 0.0583(4) Uani d . 1 . .
O O6 0.21298(10) 0.82300(12) 0.54982(11) 0.0608(4) Uani d . 1 . .
H H6A 0.1892 0.8549 0.5662 0.091 Uiso calc R 1 . .
O O1 0.12811(12) 0.95952(15) 0.59033(16) 0.0832(6) Uani d . 1 . .
O O3 0.10001(14) 0.82669(13) 0.61923(19) 0.0869(7) Uani d . 1 . .
O O2 0.05765(12) 0.94510(15) 0.6477(2) 0.0971(8) Uani d . 1 . .
N N4 0.37498(8) 0.76262(10) 0.99287(10) 0.0341(3) Uani d . 1 . .
N N1 0.43912(8) 0.75916(11) 0.86593(10) 0.0372(3) Uani d . 1 . .
N N2 0.41221(8) 0.94125(11) 0.87707(11) 0.0391(3) Uani d . 1 . .
N N3 0.27921(8) 0.87939(11) 0.88243(10) 0.0366(3) Uani d . 1 . .
N N5 0.09405(10) 0.91099(13) 0.61673(14) 0.0516(4) Uani d . 1 . .

loop_
_atom_site_aniso_label
_atom_site_aniso_U_11
_atom_site_aniso_U_22
_atom_site_aniso_U_33
_atom_site_aniso_U_12
_atom_site_aniso_U_13
_atom_site_aniso_U_23
Cu1 0.03761(16) 0.03582(16) 0.03405(16) 0.00062(8) 0.01877(12) 0.00072(8)
C2 0.0573(12) 0.0443(11) 0.0552(13) 0.0108(10) 0.0263(10) -0.0026(9)
C12 0.0409(10) 0.0465(11) 0.0359(10) -0.0102(8) 0.0122(8) -0.0016(8)
C23 0.0316(8) 0.0329(9) 0.0347(9) -0.0083(6) 0.0159(7) -0.0041(6)
C11 0.0379(9) 0.0373(9) 0.0278(8) -0.0050(7) 0.0127(7) -0.0013(7)
C24 0.0376(9) 0.0391(9) 0.0365(9) -0.0110(8) 0.0178(8) -0.0041(7)
C13 0.0436(10) 0.0413(10) 0.0450(10) 0.0025(8) 0.0178(9) 0.0084(8)
C25 0.0436(10) 0.0472(11) 0.0406(10) 0.0035(8) 0.0284(8) 0.0006(8)
C9 0.0373(9) 0.0403(10) 0.0286(9) -0.0014(7) 0.0145(7) -0.0008(7)
C21 0.0317(8) 0.0327(9) 0.0373(9) -0.0066(7) 0.0158(7) -0.0043(7)
C17 0.0458(11) 0.0577(12) 0.0412(11) -0.0122(10) 0.0263(9) -0.0100(9)
C14 0.0448(11) 0.0360(10) 0.0650(14) 0.0057(8) 0.0191(10) 0.0062(9)
C22 0.0349(9) 0.0360(9) 0.0489(10) -0.0049(7) 0.0199(8) -0.0097(8)
C20 0.0391(10) 0.0395(10) 0.0410(10) 0.0030(8) 0.0165(8) 0.0013(8)
C19 0.0464(11) 0.0420(11) 0.0402(11) 0.0017(8) 0.0129(9) 0.0069(8)
C1 0.0518(12) 0.0350(10) 0.0487(12) 0.0000(8) 0.0247(10) -0.0013(8)
C8 0.0491(11) 0.0383(11) 0.0569(12) 0.0001(9) 0.0228(10) -0.0034(9)
C18 0.0478(11) 0.0484(11) 0.0338(9) -0.0102(9) 0.0162(8) 0.0029(8)
C10 0.0390(10) 0.0529(11) 0.0356(10) 0.0004(8) 0.0162(8) -0.0034(8)
C6 0.0542(12) 0.0420(11) 0.0502(12) -0.0171(9) 0.0145(10) -0.0017(9)
C16 0.0432(10) 0.0530(12) 0.0498(11) -0.0073(9) 0.0271(9) -0.0155(9)
C15 0.0431(10) 0.0380(10) 0.0617(13) 0.0004(8) 0.0234(10) -0.0086(9)
C26 0.0539(12) 0.0556(13) 0.0425(11) -0.0028(10) 0.0237(9) -0.0058(9)
C4 0.0373(10) 0.0688(15) 0.0522(12) -0.0069(10) 0.0210(9) -0.0061(10)
C5 0.0443(11) 0.0633(14) 0.0541(13) -0.0191(10) 0.0218(10) -0.0041(10)
C7 0.0629(13) 0.0337(10) 0.0582(13) -0.0044(9) 0.0190(11) -0.0027(9)
C3 0.0441(11) 0.0582(13) 0.0515(13) 0.0086(9) 0.0218(10) -0.0042(10)
O4 0.0547(9) 0.0491(9) 0.0351(7) -0.0018(6) 0.0188(7) -0.0006(6)
O5 0.0761(11) 0.0511(9) 0.0560(10) 0.0039(8) 0.0374(9) 0.0108(7)
O6 0.0698(11) 0.0724(11) 0.0412(8) 0.0117(8) 0.0261(8) 0.0105(7)
O1 0.0908(14) 0.0763(13) 0.0973(15) -0.0311(11) 0.0556(13) 0.0017(11)
O3 0.127(2) 0.0480(11) 0.1166(19) 0.0048(11) 0.0819(17) 0.0051(10)
O2 0.0933(15) 0.0659(13) 0.164(3) 0.0014(11) 0.0865(18) -0.0056(13)
N4 0.0343(7) 0.0347(8) 0.0336(7) -0.0011(6) 0.0156(6) -0.0004(6)
N1 0.0416(8) 0.0360(8) 0.0384(8) -0.0003(6) 0.0222(7) -0.0027(6)
N2 0.0425(8) 0.0340(8) 0.0408(8) -0.0026(6) 0.0189(7) -0.0018(6)
N3 0.0356(7) 0.0359(8) 0.0383(8) -0.0005(6) 0.0168(6) 0.0021(6)
N5 0.0493(10) 0.0467(10) 0.0585(11) -0.0076(8) 0.0243(9) -0.0015(8)

loop_
_atom_type_symbol
_atom_type_description
_atom_type_scat_dispersion_real
_atom_type_scat_dispersion_imag
_atom_type_scat_source
C C 0.0033 0.0016 'International Tables Vol C Tables 4.2.6.8 and 6.1.1.4'
H H 0.0000 0.0000 'International Tables Vol C Tables 4.2.6.8 and 6.1.1.4'
N N 0.0061 0.0033 'International Tables Vol C Tables 4.2.6.8 and 6.1.1.4'
O O 0.0106 0.0060 'International Tables Vol C Tables 4.2.6.8 and 6.1.1.4'
Cu Cu 0.3201 1.2651 'International Tables Vol C Tables 4.2.6.8 and 6.1.1.4'

loop_
_geom_angle_atom_site_label_1
_geom_angle_atom_site_label_2
_geom_angle_atom_site_label_3
_geom_angle_site_symmetry_1
_geom_angle_site_symmetry_3
_geom_angle
_geom_angle_publ_flag
O4 Cu1 N3 . . 92.02(6) ?
O4 Cu1 N1 . . 95.97(6) ?
N3 Cu1 N1 . . 168.63(6) ?
O4 Cu1 N4 . . 155.70(6) ?
N3 Cu1 N4 . . 81.39(6) ?
N1 Cu1 N4 . . 94.38(6) ?
O4 Cu1 N2 . . 94.19(6) ?
N3 Cu1 N2 . . 92.45(6) ?
N1 Cu1 N2 . . 78.94(6) ?
N4 Cu1 N2 . . 109.36(6) ?
C3 C2 C1 . . 119.4(2) ?
C3 C2 H2A . . 120.3 ?
C1 C2 H2A . . 120.3 ?
C6 C12 C11 . . 116.7(2) ?
C6 C12 C5 . . 124.3(2) ?
C11 C12 C5 . . 118.9(2) ?
N4 C23 C24 . . 123.01(17) ?
N4 C23 C21 . . 116.93(16) ?
C24 C23 C21 . . 120.06(17) ?
N2 C11 C12 . . 122.69(18) ?
N2 C11 C9 . . 117.74(16) ?
C12 C11 C9 . . 119.57(18) ?
C18 C24 C23 . . 117.19(18) ?
C18 C24 C17 . . 124.43(18) ?
C23 C24 C17 . . 118.38(19) ?
N3 C13 C14 . . 122.1(2) ?
N3 C13 H13A . . 118.9 ?
C14 C13 H13A . . 118.9 ?
O5 C25 O4 . . 124.3(2) ?
O5 C25 C26 . . 118.8(2) ?
O4 C25 C26 . . 116.88(18) ?
N1 C9 C10 . . 122.23(18) ?
N1 C9 C11 . . 118.14(17) ?
C10 C9 C11 . . 119.62(17) ?
N3 C21 C22 . . 123.04(17) ?
N3 C21 C23 . . 116.68(16) ?
C22 C21 C23 . . 120.28(17) ?
C16 C17 C24 . . 121.60(19) ?
C16 C17 H17A . . 119.2 ?
C24 C17 H17A . . 119.2 ?
C15 C14 C13 . . 119.6(2) ?
C15 C14 H14A . . 120.2 ?
C13 C14 H14A . . 120.2 ?
C21 C22 C15 . . 116.77(19) ?
C21 C22 C16 . . 118.44(18) ?
C15 C22 C16 . . 124.77(18) ?
N4 C20 C19 . . 122.40(19) ?
N4 C20 H20A . . 118.8 ?
C19 C20 H20A . . 118.8 ?
C18 C19 C20 . . 120.10(19) ?
C18 C19 H19A . . 120.0 ?
C20 C19 H19A . . 120.0 ?
N1 C1 C2 . . 122.4(2) ?
N1 C1 H1A . . 118.8 ?
C2 C1 H1A . . 118.8 ?
N2 C8 C7 . . 123.3(2) ?
N2 C8 H8A . . 118.4 ?
C7 C8 H8A . . 118.4 ?
C19 C18 C24 . . 119.28(18) ?
C19 C18 H18A . . 120.4 ?
C24 C18 H18A . . 120.4 ?
C3 C10 C9 . . 117.9(2) ?
C3 C10 C4 . . 122.8(2) ?
C9 C10 C4 . . 119.3(2) ?
C7 C6 C12 . . 120.4(2) ?
C7 C6 H6B . . 119.8 ?
C12 C6 H6B . . 119.8 ?
C17 C16 C22 . . 121.22(18) ?
C17 C16 H16A . . 119.4 ?
C22 C16 H16A . . 119.4 ?
C14 C15 C22 . . 119.98(19) ?
C14 C15 H15A . . 120.0 ?
C22 C15 H15A . . 120.0 ?
O6 C26 C25 . . 115.45(19) ?
O6 C26 H26A . . 108.4 ?
C25 C26 H26A . . 108.4 ?
O6 C26 H26B . . 108.4 ?
C25 C26 H26B . . 108.4 ?
H26A C26 H26B . . 107.5 ?
C5 C4 C10 . . 120.6(2) ?
C5 C4 H4A . . 119.7 ?
C10 C4 H4A . . 119.7 ?
C4 C5 C12 . . 121.8(2) ?
C4 C5 H5A . . 119.1 ?
C12 C5 H5A . . 119.1 ?
C6 C7 C8 . . 118.7(2) ?
C6 C7 H7A . . 120.6 ?
C8 C7 H7A . . 120.6 ?
C2 C3 C10 . . 119.4(2) ?
C2 C3 H3A . . 120.3 ?
C10 C3 H3A . . 120.3 ?
C25 O4 Cu1 . . 110.50(12) ?
C26 O6 H6A . . 109.5 ?
C20 N4 C23 . . 118.00(16) ?
C20 N4 Cu1 . . 130.53(13) ?
C23 N4 Cu1 . . 111.43(12) ?
C1 N1 C9 . . 118.67(17) ?
C1 N1 Cu1 . . 125.39(14) ?
C9 N1 Cu1 . . 115.93(12) ?
C8 N2 C11 . . 118.14(17) ?
C8 N2 Cu1 . . 132.42(15) ?
C11 N2 Cu1 . . 109.03(12) ?
C13 N3 C21 . . 118.41(17) ?
C13 N3 Cu1 . . 128.11(14) ?
C21 N3 Cu1 . . 112.99(12) ?
O3 N5 O2 . . 117.7(2) ?
O3 N5 O1 . . 120.3(2) ?
O2 N5 O1 . . 121.7(2) ?

loop_
_geom_bond_atom_site_label_1
_geom_bond_atom_site_label_2
_geom_bond_site_symmetry_2
_geom_bond_distance
_geom_bond_publ_flag
Cu1 O4 . 1.9511(15) y
Cu1 N1 . 2.0109(16) y
Cu1 N2 . 2.2298(16) y
Cu1 N3 . 2.0037(16) y
Cu1 N4 . 2.0449(15) y
C2 C3 . 1.363(4) ?
C2 C1 . 1.394(3) ?
C2 H2A . 0.9300 ?
C12 C6 . 1.393(3) ?
C12 C11 . 1.402(3) ?
C12 C5 . 1.425(3) ?
C23 N4 . 1.357(2) ?
C23 C24 . 1.401(3) ?
C23 C21 . 1.418(3) ?
C11 N2 . 1.350(2) ?
C11 C9 . 1.433(3) ?
C24 C18 . 1.400(3) ?
C24 C17 . 1.429(3) ?
C13 N3 . 1.319(3) ?
C13 C14 . 1.397(3) ?
C13 H13A . 0.9300 ?
C25 O5 . 1.223(3) ?
C25 O4 . 1.266(2) ?
C25 C26 . 1.511(3) ?
C9 N1 . 1.353(2) ?
C9 C10 . 1.397(3) ?
C21 N3 . 1.352(2) ?
C21 C22 . 1.398(2) ?
C17 C16 . 1.334(3) ?
C17 H17A . 0.9300 ?
C14 C15 . 1.352(3) ?
C14 H14A . 0.9300 ?
C22 C15 . 1.399(3) ?
C22 C16 . 1.432(3) ?
C20 N4 . 1.316(2) ?
C20 C19 . 1.398(3) ?
C20 H20A . 0.9300 ?
C19 C18 . 1.353(3) ?
C19 H19A . 0.9300 ?
C1 N1 . 1.319(3) ?
C1 H1A . 0.9300 ?
C8 N2 . 1.312(3) ?
C8 C7 . 1.387(3) ?
C8 H8A . 0.9300 ?
C18 H18A . 0.9300 ?
C10 C3 . 1.392(3) ?
C10 C4 . 1.435(3) ?
C6 C7 . 1.354(3) ?
C6 H6B . 0.9300 ?
C16 H16A . 0.9300 ?
C15 H15A . 0.9300 ?
C26 O6 . 1.388(3) ?
C26 H26A . 0.9700 ?
C26 H26B . 0.9700 ?
C4 C5 . 1.333(3) ?
C4 H4A . 0.9300 ?
C5 H5A . 0.9300 ?
C7 H7A . 0.9300 ?
C3 H3A . 0.9300 ?
O6 H6A . 0.8200 ?
O1 N5 . 1.228(3) ?
O3 N5 . 1.215(3) ?
O2 N5 . 1.217(3) ?

loop_
_geom_hbond_atom_site_label_D
_geom_hbond_atom_site_label_H
_geom_hbond_atom_site_label_A
_geom_hbond_site_symmetry_A
_geom_hbond_distance_DH
_geom_hbond_distance_HA
_geom_hbond_distance_DA
_geom_hbond_angle_DHA
O6 H6A O1 . 0.82 2.15 2.963(3) 168
O6 H6A O3 . 0.82 2.49 3.135(4) 137
C7 H7A O3 4_556 0.93 2.42 3.351(3) 176
C16 H16A O1 6_576 0.93 2.53 3.383(4) 152
C18 H18A O3 7_567 0.93 2.53 3.456(4) 172
C26 H26A O6 7_566 0.97 2.44 3.297(3) 147
